data_7051066
loop_
_publ_author_name
'Ayi, Ayi A.'
'Choudhury, Amitava'
'Natarajan, Srinivasan'
'Rao, C. N. R.'

_publ_section_title
;
 Cyclic acetate dimers formed by C--H&#x00B7;&#x00B7;&#x00B7;O hydrogen
 bonds in an open-framework zinc phosphate-acetate
;
_journal_issue 2
_journal_name_full 'New Journal of Chemistry'
_journal_page_first 213
_journal_paper_doi 10.1039/b008498k
_journal_volume 25
_journal_year 2001
_chemical_formula_sum 'C16 H51 N4 O24 P5 Zn4'
_chemical_formula_weight 1099.94
_chemical_name_systematic
; 
? 
;
_space_group_IT_number 2
_symmetry_cell_setting triclinic
_symmetry_space_group_name_Hall '-P 1'
_symmetry_space_group_name_H-M 'P -1'
_atom_sites_solution_hydrogens geom
_atom_sites_solution_primary direct
_atom_sites_solution_secondary difmap
_audit_creation_method SHELXL
_cell_angle_alpha 85.9880(10)
_cell_angle_beta 89.0190(10)
_cell_angle_gamma 68.2670(10)
_cell_formula_units_Z 2
_cell_length_a 12.1830(6)
_cell_length_b 12.9550(6)
_cell_length_c 14.3375(7)
_cell_measurement_temperature 293(2)
_cell_volume 2096.81(18)
_computing_cell_refinement 'Siemens XSCANS'
_computing_data_collection 'Siemens XSCANS'
_computing_data_reduction 'Siemens SHELXTL'
_computing_molecular_graphics 'Siemens SHELXTL'
_computing_publication_material 'Siemens SHELXTL'
_computing_structure_refinement 'SHELXL-93 (Sheldrick, 1993)'
_computing_structure_solution 'SHELXS-86 (Sheldrick, 1990)'
_diffrn_ambient_temperature 293(2)
_diffrn_measurement_device 'Siemens P4'
_diffrn_measurement_method '\w scans'
_diffrn_radiation_monochromator graphite
_diffrn_radiation_source 'fine-focus sealed tube'
_diffrn_radiation_type MoK\a
_diffrn_radiation_wavelength 0.71073
_diffrn_reflns_av_R_equivalents 0.0470
_diffrn_reflns_av_sigmaI/netI 0.0980
_diffrn_reflns_limit_h_max 13
_diffrn_reflns_limit_h_min -9
_diffrn_reflns_limit_k_max 14
_diffrn_reflns_limit_k_min -13
_diffrn_reflns_limit_l_max 15
_diffrn_reflns_limit_l_min -15
_diffrn_reflns_number 8813
_diffrn_reflns_theta_max 23.23
_diffrn_reflns_theta_min 1.42
_exptl_absorpt_coefficient_mu 2.534
_exptl_absorpt_correction_type none
_exptl_crystal_density_diffrn 1.742
_exptl_crystal_F_000 1124
_refine_diff_density_max 1.533
_refine_diff_density_min -1.088
_refine_diff_density_rms 0.296
_refine_ls_extinction_method none
_refine_ls_goodness_of_fit_all 0.978
_refine_ls_goodness_of_fit_obs 1.088
_refine_ls_matrix_type full
_refine_ls_number_parameters 478
_refine_ls_number_reflns 5891
_refine_ls_number_restraints 6
_refine_ls_restrained_S_all 0.980
_refine_ls_restrained_S_obs 1.090
_refine_ls_R_factor_all 0.0971
_refine_ls_R_factor_obs 0.0661
_refine_ls_shift/esd_max -0.069
_refine_ls_shift/esd_mean 0.005
_refine_ls_structure_factor_coef Fsqd
_refine_ls_weighting_details 'w=1/[\s^2^(Fo^2^)+(0.1119P)^2^+0.0000P] where P=(Fo^2^+2Fc^2^)/3'
_refine_ls_weighting_scheme calc
_refine_ls_wR_factor_all 0.1870
_refine_ls_wR_factor_obs 0.1684
_reflns_number_observed 3983
_reflns_number_total 5891
_reflns_observed_criterion >2sigma(I)
_cod_data_source_file b008498k.txt
_cod_data_source_block raj
_cod_depositor_comments
;
The following automatic conversions were performed:
'_symmetry_cell_setting' value 'Triclinic' changed to 'triclinic'
according to '/home/saulius/struct/CIF-dictionaries/cif_core.dic'
dictionary named 'cif_core.dic' version 2.4.1 from 2010-06-29.

Automatic conversion script
Id: cif_fix_enum 1527 2010-12-29 10:47:43Z saulius 

The following automatic conversions were performed:

'_refine_ls_weighting_scheme' value 'calc
w=1/[\s^2^(Fo^2^)+(0.1119P)^2^+0.0000P] where P=(Fo^2^+2Fc^2^)/3' was
changed to 'calc'. New tag '_refine_ls_weighting_details' was
created. The value of the new tag was set to
'w=1/[\s^2^(Fo^2^)+(0.1119P)^2^+0.0000P] where P=(Fo^2^+2Fc^2^)/3'.

Automatic conversion script
Id: cif_fix_values 3143 2015-03-26 13:38:13Z robertas 
;
_cod_original_cell_volume 2096.8(2)
_cod_original_sg_symbol_H-M P-1
_cod_database_code 7051066

loop_
_symmetry_equiv_pos_as_xyz
'x, y, z'
'-x, -y, -z'

loop_
_atom_site_aniso_label
_atom_site_aniso_U_11
_atom_site_aniso_U_22
_atom_site_aniso_U_33
_atom_site_aniso_U_23
_atom_site_aniso_U_13
_atom_site_aniso_U_12
Zn1 0.0181(5) 0.0162(6) 0.0519(7) 0.0010(5) -0.0016(4) -0.0043(4)
Zn2 0.0223(6) 0.0173(6) 0.0556(7) -0.0019(5) -0.0026(5) -0.0042(4)
Zn3 0.0214(6) 0.0175(6) 0.0550(7) -0.0010(5) -0.0017(5) -0.0055(4)
Zn4 0.0239(6) 0.0190(6) 0.0554(7) 0.0015(5) -0.0046(5) -0.0055(4)
P1 0.0187(11) 0.0164(12) 0.0436(15) 0.0021(10) -0.0039(10) -0.0047(9)
P2 0.0191(12) 0.0164(12) 0.052(2) -0.0022(11) -0.0006(10) -0.0022(10)
P3 0.0212(12) 0.0187(13) 0.046(2) 0.0019(10) -0.0020(10) -0.0048(10)
P4 0.0239(12) 0.0279(14) 0.0424(15) 0.0039(11) -0.0004(10) -0.0097(10)
P5 0.0239(13) 0.0205(13) 0.050(2) 0.0043(11) 0.0004(11) -0.0060(10)
O1 0.032(4) 0.022(4) 0.071(5) 0.013(3) -0.010(3) 0.003(3)
O2 0.039(4) 0.035(4) 0.054(4) 0.002(3) -0.008(3) -0.021(3)
O3 0.024(3) 0.020(3) 0.061(4) -0.001(3) -0.002(3) 0.002(3)
O4 0.031(3) 0.019(3) 0.060(4) 0.005(3) 0.003(3) -0.006(3)
O5 0.043(4) 0.022(4) 0.054(4) -0.006(3) 0.004(3) -0.010(3)
O6 0.029(4) 0.031(4) 0.067(5) 0.007(3) -0.008(3) -0.008(3)
O7 0.023(3) 0.019(3) 0.062(4) 0.000(3) 0.000(3) -0.001(3)
O8 0.023(3) 0.024(4) 0.064(4) -0.003(3) -0.003(3) -0.003(3)
O9 0.029(3) 0.018(3) 0.051(4) 0.002(3) 0.010(3) 0.000(3)
O10 0.027(4) 0.032(4) 0.167(8) -0.036(5) -0.003(4) -0.011(3)
O11 0.029(4) 0.040(4) 0.073(5) -0.005(4) 0.013(3) -0.017(3)
O12 0.029(3) 0.025(4) 0.059(4) 0.007(3) -0.010(3) -0.011(3)
O13 0.027(3) 0.032(4) 0.054(4) -0.006(3) -0.001(3) -0.015(3)
O14 0.039(4) 0.019(3) 0.050(4) 0.001(3) 0.003(3) -0.007(3)
O15 0.024(3) 0.018(3) 0.058(4) 0.008(3) 0.001(3) -0.003(3)
O16 0.065(5) 0.038(4) 0.049(5) -0.003(4) -0.008(4) -0.018(4)
O17 0.068(6) 0.069(6) 0.067(5) 0.033(5) 0.024(4) 0.038(5)
O18 0.040(4) 0.035(4) 0.052(4) 0.000(3) 0.007(3) -0.006(3)
O19 0.021(3) 0.050(4) 0.054(4) 0.006(3) -0.007(3) -0.009(3)
O20 0.055(5) 0.056(5) 0.044(4) -0.005(3) 0.003(3) -0.027(4)
O21 0.058(5) 0.024(4) 0.059(5) -0.005(3) 0.005(3) -0.008(3)
N1 0.187(23) 0.221(27) 0.371(36) 0.114(27) 0.085(23) -0.041(19)
C1 0.073(10) 0.149(17) 0.086(11) 0.037(10) 0.009(8) -0.049(11)
C2 0.055(8) 0.057(8) 0.077(9) -0.001(7) 0.001(6) -0.008(6)
C3 0.020(5) 0.026(5) 0.042(6) -0.003(4) -0.001(4) -0.003(4)
N2 0.029(4) 0.032(5) 0.063(6) 0.002(4) 0.000(4) -0.007(4)
C4 0.062(10) 0.096(13) 0.178(18) -0.070(13) -0.025(10) 0.013(9)
C5 0.793(101) 0.442(61) 0.463(61) -0.408(56) -0.532(73) 0.487(70)
C6 0.333(41) 0.149(25) 0.190(26) -0.039(20) -0.122(26) -0.003(24)
N3 0.276(40) 0.730(94) 0.277(38) -0.189(49) 0.028(30) -0.209(50)
C7 0.101(16) 0.179(23) 0.177(20) -0.008(17) 0.048(14) -0.062(15)
C8 0.054(9) 0.093(12) 0.120(13) 0.026(10) 0.006(8) -0.022(8)
C9 0.031(5) 0.031(6) 0.038(6) 0.006(4) 0.000(4) -0.011(4)
C12 0.155(18) 0.143(19) 0.087(13) 0.028(12) -0.029(12) -0.012(14)
C11 0.556(76) 0.452(67) 0.074(18) 0.091(28) 0.013(29) 0.113(56)
C10 0.241(27) 0.155(21) 0.095(14) 0.004(14) -0.010(15) -0.119(19)
N4 0.036(5) 0.037(5) 0.046(5) 0.003(4) -0.007(4) -0.005(4)
O22 0.114(7) 0.046(6) 0.056(5) -0.005(4) 0.005(5) -0.024(5)
O23 0.099(7) 0.091(8) 0.096(7) 0.032(6) -0.025(6) -0.061(6)
O24 0.122(9) 0.129(10) 0.110(8) 0.063(7) -0.045(6) -0.087(8)
C13 0.063(8) 0.042(7) 0.044(7) -0.010(6) -0.004(5) -0.010(6)
C14 0.152(15) 0.058(10) 0.078(10) -0.020(8) 0.002(9) -0.021(9)
C15 0.085(10) 0.057(9) 0.066(9) 0.013(7) -0.003(8) -0.022(8)
C16 0.135(14) 0.072(11) 0.073(10) 0.019(8) 0.006(9) -0.028(10)

loop_
_atom_site_label
_atom_site_type_symbol
_atom_site_fract_x
_atom_site_fract_y
_atom_site_fract_z
_atom_site_U_iso_or_equiv
_atom_site_thermal_displace_type
_atom_site_occupancy
_atom_site_calc_flag
_atom_site_refinement_flags
_atom_site_disorder_group
Zn1 Zn 0.51751(8) 0.33192(8) 0.04936(7) 0.0295(3) Uani 1 d . .
Zn2 Zn 0.25246(8) 0.11319(8) 0.08951(8) 0.0326(3) Uani 1 d . .
Zn3 Zn 0.89027(8) 0.26218(8) 0.04059(8) 0.0318(3) Uani 1 d . .
Zn4 Zn 0.87646(9) 0.50754(8) 0.18006(8) 0.0336(3) Uani 1 d . .
P1 P 0.6741(2) 0.4695(2) 0.0927(2) 0.0269(5) Uani 1 d . .
P2 P 0.2617(2) -0.1055(2) -0.0025(2) 0.0305(6) Uani 1 d . .
P3 P 1.0362(2) 0.2513(2) 0.2142(2) 0.0296(6) Uani 1 d . .
P4 P 0.4518(2) 0.1597(2) 0.1875(2) 0.0317(6) Uani 1 d . .
P5 P 0.8824(2) 0.7290(2) 0.0797(2) 0.0326(6) Uani 1 d . .
O1 O 0.4090(5) 0.4236(5) -0.0432(5) 0.046(2) Uani 1 d . .
O2 O 0.6110(5) 0.3895(5) 0.1222(4) 0.041(2) Uani 1 d . .
O3 O 0.6181(5) 0.1982(5) -0.0107(4) 0.038(2) Uani 1 d . .
O4 O 0.4244(5) 0.2751(5) 0.1391(4) 0.038(2) Uani 1 d . .
O5 O 0.2355(5) -0.0259(5) 0.0745(4) 0.040(2) Uani 1 d . .
O6 O 0.2292(5) 0.2161(5) -0.0185(5) 0.044(2) Uani 1 d . .
O7 O 0.1663(5) 0.1755(5) 0.2022(4) 0.037(2) Uani 1 d . .
O8 O 0.4172(5) 0.0858(5) 0.1263(4) 0.039(2) Uani 1 d . .
O9 O 0.7776(5) 0.4124(5) 0.0259(4) 0.036(2) Uani 1 d . .
O10 O 0.8378(6) 0.1471(6) 0.0039(7) 0.073(3) Uani 1 d . .
O11 O 1.0208(5) 0.2312(5) -0.0452(5) 0.046(2) Uani 1 d . .
O12 O 0.9510(5) 0.2049(5) 0.1703(4) 0.038(2) Uani 1 d . .
O13 O 0.7258(5) 0.4928(5) 0.1809(4) 0.037(2) Uani 1 d . .
O14 O 0.9205(5) 0.6031(5) 0.0872(4) 0.037(2) Uani 1 d . .
O15 O 1.0141(5) 0.3690(5) 0.1739(4) 0.036(2) Uani 1 d . .
O16 O 0.8780(6) 0.5888(6) 0.2919(5) 0.051(2) Uani 1 d . .
O17 O 0.2624(7) -0.0389(7) -0.0973(5) 0.088(3) Uani 1 d . .
H50 H 0.1994(7) 0.0140(7) -0.1044(5) 0.133 Uiso 1 calc R .
O18 O 1.0137(6) 0.2518(5) 0.3221(4) 0.045(2) Uani 1 d . .
H51 H 0.9452(6) 0.2919(5) 0.3320(4) 0.067 Uiso 1 calc R .
O19 O 0.5793(5) 0.1054(6) 0.2208(4) 0.043(2) Uani 1 d . .
H52 H 0.6231(5) 0.0926(6) 0.1755(4) 0.065 Uiso 1 calc R .
O20 O 0.3727(6) 0.1747(6) 0.2773(4) 0.050(2) Uani 1 d . .
H53 H 0.3893(6) 0.2145(6) 0.3122(4) 0.075 Uiso 1 calc R .
O21 O 0.8506(6) 0.7731(5) 0.1801(5) 0.050(2) Uani 1 d . .
H54 H 0.8277(6) 0.8413(5) 0.1764(5) 0.074 Uiso 1 calc R .
N1 N 0.4736(22) -0.2415(22) 0.3518(22) 0.277(15) Uani 1 d . .
C1 C 0.4509(13) -0.1786(16) 0.2609(11) 0.103(6) Uani 1 d . .
C2 C 0.5705(11) -0.2079(10) 0.2125(9) 0.067(3) Uani 1 d . .
C3 C 0.5500(7) -0.1461(7) 0.1156(6) 0.031(2) Uani 1 d . .
N2 N 0.8029(6) 0.5531(7) -0.1199(6) 0.043(2) Uani 1 d . .
C4 C 0.8105(13) 0.4914(14) -0.2052(14) 0.121(7) Uani 1 d D .
C5 C 0.7086(18) 0.4641(23) -0.2400(19) 0.746(82) Uani 1 d D .
C6 C 0.7663(27) 0.4285(23) -0.3362(16) 0.246(17) Uani 1 d D .
N3 N 0.5123(32) 0.3057(31) 0.4100(22) 0.414(30) Uani 1 d D .
C7 C 0.5864(19) 0.3764(20) 0.3856(17) 0.150(9) Uani 1 d D .
C8 C 0.7165(12) 0.3109(11) 0.3586(9) 0.092(5) Uani 1 d D .
C9 C 0.7259(8) 0.2442(8) 0.2738(6) 0.034(2) Uani 1 d D .
C12 C 0.9324(18) 0.1217(17) 0.5882(12) 0.142(8) Uani 1 d D .
C11 C 0.9398(39) 0.0377(22) 0.6723(13) 0.452(41) Uani 1 d D .
C10 C 0.9653(23) 0.0948(19) 0.7534(14) 0.151(9) Uani 1 d D .
N4 N 0.9952(7) 0.0425(7) 0.8509(6) 0.042(2) Uani 1 d . .
O22 O 0.9071(8) 0.4481(7) 0.3956(5) 0.073(2) Uani 1 d . .
O23 O 0.6222(9) -0.0250(8) 0.3756(7) 0.090(3) Uani 1 d . .
O24 O 0.7434(10) 0.0571(10) 0.4087(7) 0.112(4) Uani 1 d . .
C13 C 0.8809(10) 0.5488(10) 0.3742(8) 0.052(3) Uani 1 d . .
C14 C 0.8522(15) 0.6303(12) 0.4511(10) 0.100(5) Uani 1 d . .
H41 H 0.8341(15) 0.7045(12) 0.4235(10) 0.150 Uiso 1 calc R .
H42 H 0.9190(15) 0.6108(12) 0.4924(10) 0.150 Uiso 1 calc R .
H43 H 0.7853(15) 0.6269(12) 0.4857(10) 0.150 Uiso 1 calc R .
C15 C 0.6951(13) -0.0054(11) 0.4305(9) 0.071(4) Uani 1 d . .
C16 C 0.7098(15) -0.0641(12) 0.5285(9) 0.098(5) Uani 1 d . .
H44 H 0.6643(15) -0.1109(12) 0.5328(9) 0.147 Uiso 1 calc R .
H45 H 0.6826(15) -0.0094(12) 0.5741(9) 0.147 Uiso 1 calc R .
H46 H 0.7917(15) -0.1087(12) 0.5400(9) 0.147 Uiso 1 calc R .

loop_
_atom_type_symbol
_atom_type_description
_atom_type_scat_dispersion_real
_atom_type_scat_dispersion_imag
_atom_type_scat_source
C C 0.0033 0.0016 'International Tables Vol C Tables 4.2.6.8 and 6.1.1.4'
H H 0.0000 0.0000 'International Tables Vol C Tables 4.2.6.8 and 6.1.1.4'
N N 0.0061 0.0033 'International Tables Vol C Tables 4.2.6.8 and 6.1.1.4'
O O 0.0106 0.0060 'International Tables Vol C Tables 4.2.6.8 and 6.1.1.4'
P P 0.1023 0.0942 'International Tables Vol C Tables 4.2.6.8 and 6.1.1.4'
Zn Zn 0.2839 1.4301 'International Tables Vol C Tables 4.2.6.8 and 6.1.1.4'

loop_
_geom_angle_atom_site_label_1
_geom_angle_atom_site_label_2
_geom_angle_atom_site_label_3
_geom_angle
_geom_angle_site_symmetry_1
_geom_angle_site_symmetry_3
_geom_angle_publ_flag
O1 Zn1 O2 121.3(3) . . ?
O1 Zn1 O3 106.7(3) . . ?
O2 Zn1 O3 111.0(3) . . ?
O1 Zn1 O4 106.2(3) . . ?
O2 Zn1 O4 106.8(3) . . ?
O3 Zn1 O4 103.4(3) . . ?
O5 Zn2 O6 118.2(3) . . ?
O5 Zn2 O7 108.0(3) . . ?
O6 Zn2 O7 115.8(3) . . ?
O5 Zn2 O8 109.6(3) . . ?
O6 Zn2 O8 102.1(3) . . ?
O7 Zn2 O8 101.4(3) . . ?
O9 Zn3 O11 113.8(3) . . ?
O9 Zn3 O10 116.4(3) . . ?
O11 Zn3 O10 96.3(3) . . ?
O9 Zn3 O12 116.6(3) . . ?
O11 Zn3 O12 109.8(3) . . ?
O10 Zn3 O12 101.5(3) . . ?
O13 Zn4 O14 123.3(3) . . ?
O13 Zn4 O15 115.8(3) . . ?
O14 Zn4 O15 100.1(2) . . ?
O13 Zn4 O16 105.3(3) . . ?
O14 Zn4 O16 98.1(3) . . ?
O15 Zn4 O16 113.1(3) . . ?
O1 P1 O13 111.1(4) 2_665 . ?
O1 P1 O2 111.9(4) 2_665 . ?
O13 P1 O2 107.1(4) . . ?
O1 P1 O9 108.6(4) 2_665 . ?
O13 P1 O9 108.2(4) . . ?
O2 P1 O9 109.8(4) . . ?
O10 P2 O5 106.8(4) 2_655 . ?
O10 P2 O3 113.2(4) 2_655 2_655 ?
O5 P2 O3 111.7(4) . 2_655 ?
O10 P2 O17 109.0(5) 2_655 . ?
O5 P2 O17 108.1(4) . . ?
O3 P2 O17 107.9(4) 2_655 . ?
O15 P3 O7 110.6(4) . 1_655 ?
O15 P3 O12 110.7(3) . . ?
O7 P3 O12 112.0(3) 1_655 . ?
O15 P3 O18 109.8(4) . . ?
O7 P3 O18 106.0(3) 1_655 . ?
O12 P3 O18 107.5(4) . . ?
O8 P4 O19 111.9(4) . . ?
O8 P4 O4 111.2(4) . . ?
O19 P4 O4 112.7(4) . . ?
O8 P4 O20 106.8(4) . . ?
O19 P4 O20 106.6(4) . . ?
O4 P4 O20 107.2(4) . . ?
O11 P5 O14 113.4(4) 2_765 . ?
O11 P5 O6 110.4(4) 2_765 2_665 ?
O14 P5 O6 111.3(4) . 2_665 ?
O11 P5 O21 105.4(4) 2_765 . ?
O14 P5 O21 108.9(4) . . ?
O6 P5 O21 107.1(4) 2_665 . ?
P1 O1 Zn1 157.4(5) 2_665 . ?
P1 O2 Zn1 130.3(4) . . ?
P2 O3 Zn1 139.4(4) 2_655 . ?
P4 O4 Zn1 130.9(4) . . ?
P2 O5 Zn2 135.1(4) . . ?
P5 O6 Zn2 128.2(4) 2_665 . ?
P3 O7 Zn2 130.2(4) 1_455 . ?
P4 O8 Zn2 123.9(4) . . ?
P1 O9 Zn3 126.7(4) . . ?
P2 O10 Zn3 146.6(5) 2_655 . ?
P5 O11 Zn3 142.9(4) 2_765 . ?
P3 O12 Zn3 118.3(4) . . ?
P1 O13 Zn4 121.2(4) . . ?
P5 O14 Zn4 129.1(4) . . ?
P3 O15 Zn4 131.3(4) . . ?
C13 O16 Zn4 124.0(7) . . ?
P2 O17 H50 109.5(3) . . ?
P3 O18 H51 109.5(2) . . ?
P4 O19 H52 109.5(3) . . ?
P4 O20 H53 109.5(3) . . ?
P5 O21 H54 109.5(3) . . ?
N1 C1 C2 106.6(14) . . ?
C1 C2 C3 108.2(10) . . ?
N2 C4 C5 122.7(14) . . ?
C4 C5 C6 94.3(17) . . ?
N3 C7 C8 115.6(23) . . ?
C9 C8 C7 112.6(13) . . ?
C10 C11 C12 102.5(17) . . ?
N4 C10 C11 124.6(15) . . ?
O22 C13 O16 123.7(10) . . ?
O22 C13 C14 119.5(11) . . ?
O16 C13 C14 116.9(11) . . ?
C13 C14 H41 109.5(7) . . ?
C13 C14 H42 109.5(7) . . ?
H41 C14 H42 109.5 . . ?
C13 C14 H43 109.5(8) . . ?
H41 C14 H43 109.5 . . ?
H42 C14 H43 109.5 . . ?
O24 C15 O23 123.2(12) . . ?
O24 C15 C16 121.6(15) . . ?
O23 C15 C16 115.1(13) . . ?
C15 C16 H44 109.5(9) . . ?
C15 C16 H45 109.5(8) . . ?
H44 C16 H45 109.5 . . ?
C15 C16 H46 109.5(8) . . ?
H44 C16 H46 109.5 . . ?
H45 C16 H46 109.5 . . ?

loop_
_geom_bond_atom_site_label_1
_geom_bond_atom_site_label_2
_geom_bond_distance
_geom_bond_site_symmetry_2
_geom_bond_publ_flag
Zn1 O1 1.896(6) . ?
Zn1 O2 1.929(6) . ?
Zn1 O3 1.961(6) . ?
Zn1 O4 1.979(6) . ?
Zn2 O5 1.915(6) . ?
Zn2 O6 1.925(6) . ?
Zn2 O7 1.965(6) . ?
Zn2 O8 1.978(6) . ?
Zn3 O9 1.921(6) . ?
Zn3 O11 1.932(6) . ?
Zn3 O10 1.933(7) . ?
Zn3 O12 2.000(6) . ?
Zn4 O13 1.914(6) . ?
Zn4 O14 1.957(6) . ?
Zn4 O15 1.957(6) . ?
Zn4 O16 1.983(7) . ?
P1 O1 1.516(6) 2_665 ?
P1 O13 1.520(6) . ?
P1 O2 1.536(6) . ?
P1 O9 1.556(6) . ?
P2 O10 1.498(7) 2_655 ?
P2 O5 1.513(6) . ?
P2 O3 1.516(6) 2_655 ?
P2 O17 1.559(8) . ?
P3 O15 1.520(6) . ?
P3 O7 1.539(6) 1_655 ?
P3 O12 1.540(6) . ?
P3 O18 1.567(7) . ?
P4 O8 1.515(7) . ?
P4 O19 1.518(6) . ?
P4 O4 1.523(6) . ?
P4 O20 1.574(7) . ?
P5 O11 1.516(7) 2_765 ?
P5 O14 1.517(6) . ?
P5 O6 1.537(6) 2_665 ?
P5 O21 1.575(7) . ?
O1 P1 1.516(6) 2_665 ?
O3 P2 1.516(6) 2_655 ?
O6 P5 1.537(6) 2_665 ?
O7 P3 1.539(6) 1_455 ?
O10 P2 1.498(7) 2_655 ?
O11 P5 1.516(7) 2_765 ?
O16 C13 1.251(12) . ?
O17 H50 0.82 . ?
O18 H51 0.82 . ?
O19 H52 0.82 . ?
O20 H53 0.82 . ?
O21 H54 0.82 . ?
N1 C1 1.46(3) . ?
C1 C2 1.53(2) . ?
C2 C3 1.530(15) . ?
N2 C4 1.49(2) . ?
C4 C5 1.512(10) . ?
C5 C6 1.557(10) . ?
N3 C7 1.528(10) . ?
C7 C8 1.55(2) . ?
C8 C9 1.519(9) . ?
C12 C11 1.547(10) . ?
C11 C10 1.516(10) . ?
C10 N4 1.50(2) . ?
O22 C13 1.240(13) . ?
O23 C15 1.30(2) . ?
O24 C15 1.19(2) . ?
C13 C14 1.53(2) . ?
C14 H41 0.96 . ?
C14 H42 0.96 . ?
C14 H43 0.96 . ?
C15 C16 1.53(2) . ?
C16 H44 0.96 . ?
C16 H45 0.96 . ?
C16 H46 0.96 . ?
